data_4068405
loop_
_publ_author_name
'Labourdette, Guillaume'
'Lee, Daniel J.'
'Patrick, Brian O.'
'Ezhova, Maria B.'
'Mehrkhodavandi, Parisa'

_publ_section_title
;
 Unusually Stable Chiral Ethyl Zinc Complexes: Reactivity and
 Polymerization of Lactide
;
_journal_issue 5
_journal_name_full Organometallics
_journal_page_first 1309
_journal_paper_doi 10.1021/om800818v
_journal_volume 28
_journal_year 2009
_chemical_formula_sum 'C24 H41 Cl N2 O Zn'
_chemical_formula_weight 474.41
_chemical_name_systematic
;
 ?
;
_space_group_IT_number 14
_symmetry_cell_setting monoclinic
_symmetry_space_group_name_Hall '-P 2yn'
_symmetry_space_group_name_H-M 'P 1 21/n 1'
_atom_sites_solution_hydrogens geom
_atom_sites_solution_primary direct
_atom_sites_solution_secondary difmap
_audit_creation_method SHELXL-97
_cell_angle_alpha 90.00
_cell_angle_beta 90.839(4)
_cell_angle_gamma 90.00
_cell_formula_units_Z 4
_cell_length_a 8.7634(8)
_cell_length_b 30.501(3)
_cell_length_c 9.3308(8)
_cell_measurement_reflns_used 6463
_cell_measurement_temperature 173(2)
_cell_measurement_theta_max 27.11
_cell_measurement_theta_min 2.56
_cell_volume 2493.8(4)
_computing_structure_refinement 'SHELXL-97 (Sheldrick, 1997)'
_diffrn_ambient_temperature 173(2)
_diffrn_measured_fraction_theta_full 0.995
_diffrn_measured_fraction_theta_max 0.995
_diffrn_measurement_device_type 'Bruker X8 APEX II'
_diffrn_measurement_method 'area detector'
_diffrn_radiation_monochromator graphite
_diffrn_radiation_source 'fine-focus sealed tube'
_diffrn_radiation_type MoK\a
_diffrn_radiation_wavelength 0.71073
_diffrn_reflns_av_R_equivalents 0.0411
_diffrn_reflns_av_sigmaI/netI 0.0419
_diffrn_reflns_limit_h_max 11
_diffrn_reflns_limit_h_min -11
_diffrn_reflns_limit_k_max 39
_diffrn_reflns_limit_k_min -29
_diffrn_reflns_limit_l_max 12
_diffrn_reflns_limit_l_min -12
_diffrn_reflns_number 25240
_diffrn_reflns_theta_full 27.94
_diffrn_reflns_theta_max 27.94
_diffrn_reflns_theta_min 2.28
_exptl_absorpt_coefficient_mu 1.109
_exptl_absorpt_correction_T_max 0.885
_exptl_absorpt_correction_T_min 0.710
_exptl_absorpt_correction_type multi-scan
_exptl_crystal_colour colourless
_exptl_crystal_density_diffrn 1.264
_exptl_crystal_density_method 'not measured'
_exptl_crystal_description plate
_exptl_crystal_F_000 1016
_exptl_crystal_size_max 0.31
_exptl_crystal_size_mid 0.18
_exptl_crystal_size_min 0.11
_refine_diff_density_max 0.457
_refine_diff_density_min -0.437
_refine_diff_density_rms 0.067
_refine_ls_extinction_method none
_refine_ls_goodness_of_fit_ref 1.118
_refine_ls_hydrogen_treatment constr
_refine_ls_matrix_type full
_refine_ls_number_parameters 271
_refine_ls_number_reflns 5969
_refine_ls_number_restraints 0
_refine_ls_restrained_S_all 1.118
_refine_ls_R_factor_all 0.0653
_refine_ls_R_factor_gt 0.0459
_refine_ls_shift/su_max 0.001
_refine_ls_shift/su_mean 0.000
_refine_ls_structure_factor_coef Fsqd
_refine_ls_weighting_details 'calc w=1/[\s^2^(Fo^2^)+(0.0270P)^2^+2.5932P] where P=(Fo^2^+2Fc^2^)/3'
_refine_ls_weighting_scheme calc
_refine_ls_wR_factor_gt 0.0915
_refine_ls_wR_factor_ref 0.0969
_reflns_number_gt 4669
_reflns_number_total 5969
_reflns_threshold_expression >2sigma(I)
_cod_data_source_file om800818v_si_001.cif
_cod_data_source_block pm018
_cod_original_sg_symbol_H-M 'P 21/n'
_cod_database_code 4068405

loop_
_symmetry_equiv_pos_as_xyz
'x, y, z'
'-x+1/2, y+1/2, -z+1/2'
'-x, -y, -z'
'x-1/2, -y-1/2, z-1/2'

loop_
_atom_site_label
_atom_site_type_symbol
_atom_site_fract_x
_atom_site_fract_y
_atom_site_fract_z
_atom_site_U_iso_or_equiv
_atom_site_adp_type
_atom_site_occupancy
_atom_site_symmetry_multiplicity
_atom_site_calc_flag
_atom_site_refinement_flags
C6 C 0.0544(4) 0.42122(11) 1.5455(3) 0.0397(7) Uani 1 1 d .
H6A H 0.1096 0.3937 1.5680 0.048 Uiso 1 1 calc R
H6B H 0.0325 0.4363 1.6368 0.048 Uiso 1 1 calc R
C5 C 0.1538(3) 0.45054(10) 1.4525(3) 0.0302(6) Uani 1 1 d .
H5A H 0.2507 0.4571 1.5041 0.036 Uiso 1 1 calc R
H5B H 0.1004 0.4786 1.4341 0.036 Uiso 1 1 calc R
C4 C 0.1881(3) 0.42814(9) 1.3098(3) 0.0248(5) Uani 1 1 d .
H4 H 0.2396 0.3997 1.3324 0.030 Uiso 1 1 calc R
C3 C 0.0382(3) 0.41750(9) 1.2304(3) 0.0242(5) Uani 1 1 d .
H3 H -0.0164 0.4459 1.2153 0.029 Uiso 1 1 calc R
C2 C -0.0638(3) 0.38905(10) 1.3246(3) 0.0328(7) Uani 1 1 d .
H2A H -0.1623 0.3838 1.2743 0.039 Uiso 1 1 calc R
H2B H -0.0141 0.3603 1.3409 0.039 Uiso 1 1 calc R
C1 C -0.0931(3) 0.41076(12) 1.4679(3) 0.0426(8) Uani 1 1 d .
H1A H -0.1518 0.4381 1.4523 0.051 Uiso 1 1 calc R
H1B H -0.1551 0.3910 1.5278 0.051 Uiso 1 1 calc R
C9 C 0.4548(3) 0.44504(14) 1.2581(3) 0.0512(10) Uani 1 1 d .
H9A H 0.5231 0.4622 1.1976 0.077 Uiso 1 1 calc R
H9B H 0.4763 0.4137 1.2459 0.077 Uiso 1 1 calc R
H9C H 0.4712 0.4532 1.3587 0.077 Uiso 1 1 calc R
C10 C 0.2649(4) 0.50176(10) 1.2202(3) 0.0443(8) Uani 1 1 d .
H10A H 0.2948 0.5133 1.3145 0.066 Uiso 1 1 calc R
H10B H 0.1561 0.5073 1.2029 0.066 Uiso 1 1 calc R
H10C H 0.3246 0.5164 1.1460 0.066 Uiso 1 1 calc R
C11 C 0.1121(3) 0.35148(8) 1.0872(3) 0.0243(5) Uani 1 1 d .
H11A H 0.0239 0.3335 1.1165 0.029 Uiso 1 1 calc R
H11B H 0.1943 0.3474 1.1598 0.029 Uiso 1 1 calc R
C12 C 0.1671(3) 0.33546(8) 0.9446(3) 0.0222(5) Uani 1 1 d .
C13 C 0.0837(3) 0.30359(8) 0.8706(3) 0.0233(5) Uani 1 1 d .
H13 H -0.0094 0.2934 0.9094 0.028 Uiso 1 1 calc R
C14 C 0.1330(3) 0.28637(8) 0.7418(3) 0.0231(5) Uani 1 1 d .
C15 C 0.2705(3) 0.30288(9) 0.6901(3) 0.0234(5) Uani 1 1 d .
H15 H 0.3069 0.2914 0.6023 0.028 Uiso 1 1 calc R
C16 C 0.3574(3) 0.33495(9) 0.7585(3) 0.0226(5) Uani 1 1 d .
C17 C 0.3034(3) 0.35221(8) 0.8891(3) 0.0208(5) Uani 1 1 d .
C18 C 0.0466(3) 0.25100(9) 0.6573(3) 0.0266(6) Uani 1 1 d .
C19 C 0.1435(3) 0.20904(10) 0.6551(3) 0.0368(7) Uani 1 1 d .
H19A H 0.2374 0.2145 0.6022 0.055 Uiso 1 1 calc R
H19B H 0.0854 0.1855 0.6082 0.055 Uiso 1 1 calc R
H19C H 0.1695 0.2004 0.7536 0.055 Uiso 1 1 calc R
C20 C 0.0145(3) 0.26650(10) 0.5031(3) 0.0370(7) Uani 1 1 d .
H20A H -0.0500 0.2927 0.5048 0.056 Uiso 1 1 calc R
H20B H -0.0381 0.2432 0.4495 0.056 Uiso 1 1 calc R
H20C H 0.1111 0.2734 0.4566 0.056 Uiso 1 1 calc R
C21 C -0.1066(3) 0.23991(10) 0.7237(3) 0.0349(7) Uani 1 1 d .
H21A H -0.0899 0.2285 0.8208 0.052 Uiso 1 1 calc R
H21B H -0.1588 0.2177 0.6650 0.052 Uiso 1 1 calc R
H21C H -0.1697 0.2664 0.7277 0.052 Uiso 1 1 calc R
C22 C 0.5062(3) 0.35203(9) 0.6931(3) 0.0244(5) Uani 1 1 d .
C23 C 0.5465(3) 0.32766(12) 0.5555(3) 0.0419(8) Uani 1 1 d .
H23A H 0.6421 0.3393 0.5179 0.063 Uiso 1 1 calc R
H23B H 0.4645 0.3317 0.4841 0.063 Uiso 1 1 calc R
H23C H 0.5585 0.2963 0.5762 0.063 Uiso 1 1 calc R
C24 C 0.4876(3) 0.40045(10) 0.6557(3) 0.0385(7) Uani 1 1 d .
H24A H 0.4667 0.4171 0.7429 0.058 Uiso 1 1 calc R
H24B H 0.4025 0.4040 0.5874 0.058 Uiso 1 1 calc R
H24C H 0.5817 0.4113 0.6126 0.058 Uiso 1 1 calc R
C25 C 0.6390(3) 0.34597(11) 0.7986(3) 0.0369(7) Uani 1 1 d .
H25A H 0.6473 0.3150 0.8252 0.055 Uiso 1 1 calc R
H25B H 0.6212 0.3636 0.8846 0.055 Uiso 1 1 calc R
H25C H 0.7339 0.3555 0.7538 0.055 Uiso 1 1 calc R
C29 C -0.0723(3) 0.40387(10) 0.9929(3) 0.0316(6) Uani 1 1 d .
H29A H -0.1549 0.3857 1.0303 0.047 Uiso 1 1 calc R
H29B H -0.0494 0.3947 0.8949 0.047 Uiso 1 1 calc R
H29C H -0.1039 0.4347 0.9927 0.047 Uiso 1 1 calc R
N7 N 0.0657(2) 0.39859(7) 1.0849(2) 0.0215(4) Uani 1 1 d .
N8 N 0.2941(2) 0.45405(8) 1.2158(2) 0.0271(5) Uani 1 1 d .
O26 O 0.38017(19) 0.38342(6) 0.96161(18) 0.0244(4) Uani 1 1 d .
Cl28 Cl 0.21431(8) 0.48522(2) 0.85496(7) 0.03378(16) Uani 1 1 d .
Zn27 Zn 0.25383(3) 0.431641(10) 1.00970(3) 0.02250(9) Uani 1 1 d .

loop_
_atom_site_aniso_label
_atom_site_aniso_U_11
_atom_site_aniso_U_22
_atom_site_aniso_U_33
_atom_site_aniso_U_23
_atom_site_aniso_U_13
_atom_site_aniso_U_12
C6 0.0476(18) 0.046(2) 0.0257(14) -0.0048(13) 0.0111(13) -0.0082(14)
C5 0.0316(14) 0.0356(16) 0.0235(13) -0.0073(12) 0.0015(11) -0.0054(12)
C4 0.0271(12) 0.0260(14) 0.0216(12) -0.0011(11) 0.0044(10) -0.0045(11)
C3 0.0239(12) 0.0230(14) 0.0259(13) -0.0081(10) 0.0046(10) -0.0009(10)
C2 0.0272(14) 0.0378(17) 0.0338(15) -0.0102(13) 0.0133(11) -0.0094(12)
C1 0.0370(16) 0.056(2) 0.0351(16) -0.0144(15) 0.0193(13) -0.0121(15)
C9 0.0269(15) 0.090(3) 0.0369(17) -0.0007(17) -0.0022(13) -0.0203(16)
C10 0.078(2) 0.0259(16) 0.0289(15) -0.0063(13) 0.0100(15) -0.0187(16)
C11 0.0261(13) 0.0213(14) 0.0256(13) -0.0010(10) 0.0051(10) -0.0019(10)
C12 0.0220(12) 0.0207(13) 0.0241(12) -0.0022(10) 0.0053(10) 0.0012(10)
C13 0.0222(12) 0.0194(13) 0.0283(13) -0.0016(10) 0.0054(10) -0.0026(10)
C14 0.0227(12) 0.0196(13) 0.0270(13) -0.0026(10) 0.0001(10) -0.0010(10)
C15 0.0225(12) 0.0247(14) 0.0230(12) -0.0038(10) 0.0028(10) 0.0015(10)
C16 0.0195(12) 0.0239(14) 0.0245(13) 0.0007(10) 0.0017(10) 0.0003(10)
C17 0.0191(11) 0.0177(13) 0.0256(12) -0.0027(10) 0.0001(9) 0.0010(9)
C18 0.0271(13) 0.0228(14) 0.0301(14) -0.0052(11) 0.0005(11) -0.0039(11)
C19 0.0419(17) 0.0254(16) 0.0431(17) -0.0082(13) 0.0035(14) 0.0012(13)
C20 0.0397(16) 0.0353(17) 0.0360(16) -0.0005(13) -0.0077(13) -0.0103(13)
C21 0.0319(15) 0.0301(16) 0.0428(17) -0.0088(13) 0.0058(12) -0.0120(12)
C22 0.0195(12) 0.0300(15) 0.0238(13) -0.0030(11) 0.0038(10) -0.0035(10)
C23 0.0331(15) 0.060(2) 0.0329(16) -0.0169(15) 0.0161(12) -0.0159(15)
C24 0.0309(15) 0.0413(19) 0.0436(18) 0.0078(14) 0.0116(13) -0.0062(13)
C25 0.0171(12) 0.057(2) 0.0366(16) 0.0008(14) 0.0034(11) 0.0002(13)
C29 0.0262(14) 0.0352(17) 0.0333(15) -0.0063(12) -0.0040(11) -0.0002(12)
N7 0.0209(10) 0.0218(11) 0.0218(10) -0.0046(9) 0.0013(8) -0.0007(8)
N8 0.0279(11) 0.0312(13) 0.0222(11) -0.0011(9) 0.0029(9) -0.0113(10)
O26 0.0208(8) 0.0261(10) 0.0264(9) -0.0051(8) 0.0020(7) -0.0038(7)
Cl28 0.0453(4) 0.0273(4) 0.0288(3) 0.0051(3) 0.0045(3) 0.0015(3)
Zn27 0.02638(15) 0.02019(15) 0.02102(15) -0.00142(13) 0.00313(10) -0.00401(13)

loop_
_atom_type_symbol
_atom_type_description
_atom_type_scat_dispersion_real
_atom_type_scat_dispersion_imag
_atom_type_scat_source
C C 0.0033 0.0016 'International Tables Vol C Tables 4.2.6.8 and 6.1.1.4'
H H 0.0000 0.0000 'International Tables Vol C Tables 4.2.6.8 and 6.1.1.4'
N N 0.0061 0.0033 'International Tables Vol C Tables 4.2.6.8 and 6.1.1.4'
O O 0.0106 0.0060 'International Tables Vol C Tables 4.2.6.8 and 6.1.1.4'
Cl Cl 0.1484 0.1585 'International Tables Vol C Tables 4.2.6.8 and 6.1.1.4'
Zn Zn 0.2839 1.4301 'International Tables Vol C Tables 4.2.6.8 and 6.1.1.4'

loop_
_geom_angle_atom_site_label_1
_geom_angle_atom_site_label_2
_geom_angle_atom_site_label_3
_geom_angle
C1 C6 C5 110.1(2)
C1 C6 H6A 109.6
C5 C6 H6A 109.6
C1 C6 H6B 109.6
C5 C6 H6B 109.6
H6A C6 H6B 108.2
C6 C5 C4 110.7(2)
C6 C5 H5A 109.5
C4 C5 H5A 109.5
C6 C5 H5B 109.5
C4 C5 H5B 109.5
H5A C5 H5B 108.1
N8 C4 C5 113.7(2)
N8 C4 C3 111.1(2)
C5 C4 C3 109.7(2)
N8 C4 H4 107.3
C5 C4 H4 107.3
C3 C4 H4 107.3
N7 C3 C2 113.9(2)
N7 C3 C4 111.8(2)
C2 C3 C4 110.2(2)
N7 C3 H3 106.8
C2 C3 H3 106.8
C4 C3 H3 106.8
C1 C2 C3 111.5(2)
C1 C2 H2A 109.3
C3 C2 H2A 109.3
C1 C2 H2B 109.3
C3 C2 H2B 109.3
H2A C2 H2B 108.0
C6 C1 C2 111.1(2)
C6 C1 H1A 109.4
C2 C1 H1A 109.4
C6 C1 H1B 109.4
C2 C1 H1B 109.4
H1A C1 H1B 108.0
N8 C9 H9A 109.5
N8 C9 H9B 109.5
H9A C9 H9B 109.5
N8 C9 H9C 109.5
H9A C9 H9C 109.5
H9B C9 H9C 109.5
N8 C10 H10A 109.5
N8 C10 H10B 109.5
H10A C10 H10B 109.5
N8 C10 H10C 109.5
H10A C10 H10C 109.5
H10B C10 H10C 109.5
N7 C11 C12 113.0(2)
N7 C11 H11A 109.0
C12 C11 H11A 109.0
N7 C11 H11B 109.0
C12 C11 H11B 109.0
H11A C11 H11B 107.8
C13 C12 C17 120.9(2)
C13 C12 C11 119.5(2)
C17 C12 C11 119.6(2)
C14 C13 C12 121.8(2)
C14 C13 H13 119.1
C12 C13 H13 119.1
C13 C14 C15 116.3(2)
C13 C14 C18 123.8(2)
C15 C14 C18 119.9(2)
C16 C15 C14 124.3(2)
C16 C15 H15 117.8
C14 C15 H15 117.8
C15 C16 C17 118.0(2)
C15 C16 C22 121.2(2)
C17 C16 C22 120.8(2)
O26 C17 C12 119.6(2)
O26 C17 C16 121.7(2)
C12 C17 C16 118.6(2)
C21 C18 C14 112.3(2)
C21 C18 C19 108.1(2)
C14 C18 C19 109.0(2)
C21 C18 C20 107.3(2)
C14 C18 C20 110.4(2)
C19 C18 C20 109.7(2)
C18 C19 H19A 109.5
C18 C19 H19B 109.5
H19A C19 H19B 109.5
C18 C19 H19C 109.5
H19A C19 H19C 109.5
H19B C19 H19C 109.5
C18 C20 H20A 109.5
C18 C20 H20B 109.5
H20A C20 H20B 109.5
C18 C20 H20C 109.5
H20A C20 H20C 109.5
H20B C20 H20C 109.5
C18 C21 H21A 109.5
C18 C21 H21B 109.5
H21A C21 H21B 109.5
C18 C21 H21C 109.5
H21A C21 H21C 109.5
H21B C21 H21C 109.5
C25 C22 C24 110.1(2)
C25 C22 C23 107.5(2)
C24 C22 C23 107.7(2)
C25 C22 C16 110.3(2)
C24 C22 C16 109.3(2)
C23 C22 C16 112.0(2)
C22 C23 H23A 109.5
C22 C23 H23B 109.5
H23A C23 H23B 109.5
C22 C23 H23C 109.5
H23A C23 H23C 109.5
H23B C23 H23C 109.5
C22 C24 H24A 109.5
C22 C24 H24B 109.5
H24A C24 H24B 109.5
C22 C24 H24C 109.5
H24A C24 H24C 109.5
H24B C24 H24C 109.5
C22 C25 H25A 109.5
C22 C25 H25B 109.5
H25A C25 H25B 109.5
C22 C25 H25C 109.5
H25A C25 H25C 109.5
H25B C25 H25C 109.5
N7 C29 H29A 109.5
N7 C29 H29B 109.5
H29A C29 H29B 109.5
N7 C29 H29C 109.5
H29A C29 H29C 109.5
H29B C29 H29C 109.5
C29 N7 C11 109.4(2)
C29 N7 C3 110.0(2)
C11 N7 C3 113.9(2)
C29 N7 Zn27 113.52(17)
C11 N7 Zn27 104.86(14)
C3 N7 Zn27 105.07(15)
C10 N8 C9 109.8(3)
C10 N8 C4 113.0(2)
C9 N8 C4 109.8(2)
C10 N8 Zn27 108.90(17)
C9 N8 Zn27 109.57(18)
C4 N8 Zn27 105.61(15)
C17 O26 Zn27 112.24(14)
O26 Zn27 N7 99.99(8)
O26 Zn27 N8 112.57(8)
N7 Zn27 N8 88.36(8)
O26 Zn27 Cl28 120.40(6)
N7 Zn27 Cl28 117.78(6)
N8 Zn27 Cl28 112.79(7)

loop_
_geom_bond_atom_site_label_1
_geom_bond_atom_site_label_2
_geom_bond_distance
C6 C1 1.506(4)
C6 C5 1.527(4)
C6 H6A 0.9900
C6 H6B 0.9900
C5 C4 1.531(3)
C5 H5A 0.9900
C5 H5B 0.9900
C4 N8 1.510(3)
C4 C3 1.534(3)
C4 H4 1.0000
C3 N7 1.497(3)
C3 C2 1.533(4)
C3 H3 1.0000
C2 C1 1.518(4)
C2 H2A 0.9900
C2 H2B 0.9900
C1 H1A 0.9900
C1 H1B 0.9900
C9 N8 1.482(4)
C9 H9A 0.9800
C9 H9B 0.9800
C9 H9C 0.9800
C10 N8 1.478(4)
C10 H10A 0.9800
C10 H10B 0.9800
C10 H10C 0.9800
C11 N7 1.493(3)
C11 C12 1.504(3)
C11 H11A 0.9900
C11 H11B 0.9900
C12 C13 1.393(3)
C12 C17 1.405(3)
C13 C14 1.386(3)
C13 H13 0.9500
C14 C15 1.399(3)
C14 C18 1.530(3)
C15 C16 1.389(3)
C15 H15 0.9500
C16 C17 1.415(3)
C16 C22 1.539(3)
C17 O26 1.343(3)
C18 C21 1.525(4)
C18 C19 1.536(4)
C18 C20 1.537(4)
C19 H19A 0.9800
C19 H19B 0.9800
C19 H19C 0.9800
C20 H20A 0.9800
C20 H20B 0.9800
C20 H20C 0.9800
C21 H21A 0.9800
C21 H21B 0.9800
C21 H21C 0.9800
C22 C25 1.524(4)
C22 C24 1.526(4)
C22 C23 1.529(4)
C23 H23A 0.9800
C23 H23B 0.9800
C23 H23C 0.9800
C24 H24A 0.9800
C24 H24B 0.9800
C24 H24C 0.9800
C25 H25A 0.9800
C25 H25B 0.9800
C25 H25C 0.9800
C29 N7 1.482(3)
C29 H29A 0.9800
C29 H29B 0.9800
C29 H29C 0.9800
N7 Zn27 2.064(2)
N8 Zn27 2.067(2)
O26 Zn27 1.8987(18)
Cl28 Zn27 2.2048(7)

loop_
_geom_torsion_atom_site_label_1
_geom_torsion_atom_site_label_2
_geom_torsion_atom_site_label_3
_geom_torsion_atom_site_label_4
_geom_torsion
C1 C6 C5 C4 -58.7(3)
C6 C5 C4 N8 -176.4(2)
C6 C5 C4 C3 58.5(3)
N8 C4 C3 N7 49.1(3)
C5 C4 C3 N7 175.7(2)
N8 C4 C3 C2 176.9(2)
C5 C4 C3 C2 -56.6(3)
N7 C3 C2 C1 -177.5(2)
C4 C3 C2 C1 55.9(3)
C5 C6 C1 C2 57.2(4)
C3 C2 C1 C6 -56.4(4)
N7 C11 C12 C13 -114.4(3)
N7 C11 C12 C17 66.8(3)
C17 C12 C13 C14 1.6(4)
C11 C12 C13 C14 -177.2(2)
C12 C13 C14 C15 -0.3(4)
C12 C13 C14 C18 179.3(2)
C13 C14 C15 C16 -0.5(4)
C18 C14 C15 C16 180.0(2)
C14 C15 C16 C17 -0.1(4)
C14 C15 C16 C22 -178.9(2)
C13 C12 C17 O26 178.9(2)
C11 C12 C17 O26 -2.3(4)
C13 C12 C17 C16 -2.1(4)
C11 C12 C17 C16 176.6(2)
C15 C16 C17 O26 -179.7(2)
C22 C16 C17 O26 -1.0(4)
C15 C16 C17 C12 1.4(4)
C22 C16 C17 C12 -179.9(2)
C13 C14 C18 C21 5.3(4)
C15 C14 C18 C21 -175.2(2)
C13 C14 C18 C19 -114.5(3)
C15 C14 C18 C19 65.1(3)
C13 C14 C18 C20 125.0(3)
C15 C14 C18 C20 -55.5(3)
C15 C16 C22 C25 -123.3(3)
C17 C16 C22 C25 58.0(3)
C15 C16 C22 C24 115.6(3)
C17 C16 C22 C24 -63.0(3)
C15 C16 C22 C23 -3.6(4)
C17 C16 C22 C23 177.7(2)
C12 C11 N7 C29 67.1(3)
C12 C11 N7 C3 -169.3(2)
C12 C11 N7 Zn27 -55.0(2)
C2 C3 N7 C29 75.0(3)
C4 C3 N7 C29 -159.3(2)
C2 C3 N7 C11 -48.3(3)
C4 C3 N7 C11 77.4(3)
C2 C3 N7 Zn27 -162.48(19)
C4 C3 N7 Zn27 -36.7(2)
C5 C4 N8 C10 -38.8(3)
C3 C4 N8 C10 85.6(3)
C5 C4 N8 C9 84.2(3)
C3 C4 N8 C9 -151.4(2)
C5 C4 N8 Zn27 -157.72(19)
C3 C4 N8 Zn27 -33.4(2)
C12 C17 O26 Zn27 -52.1(3)
C16 C17 O26 Zn27 129.1(2)
C17 O26 Zn27 N7 45.64(17)
C17 O26 Zn27 N8 138.04(16)
C17 O26 Zn27 Cl28 -85.06(16)
C29 N7 Zn27 O26 -112.93(17)
C11 N7 Zn27 O26 6.44(15)
C3 N7 Zn27 O26 126.79(15)
C29 N7 Zn27 N8 134.44(18)
C11 N7 Zn27 N8 -106.20(15)
C3 N7 Zn27 N8 14.16(16)
C29 N7 Zn27 Cl28 19.41(19)
C11 N7 Zn27 Cl28 138.78(13)
C3 N7 Zn27 Cl28 -100.87(15)
C10 N8 Zn27 O26 148.71(18)
C9 N8 Zn27 O26 28.6(2)
C4 N8 Zn27 O26 -89.63(17)
C10 N8 Zn27 N7 -111.15(19)
C9 N8 Zn27 N7 128.7(2)
C4 N8 Zn27 N7 10.51(17)
C10 N8 Zn27 Cl28 8.4(2)
C9 N8 Zn27 Cl28 -111.71(19)
C4 N8 Zn27 Cl28 130.10(15)
